data_7150811
loop_
_publ_author_name
'D'Souza, Daniel M.'
'Liao, Wei-Wei'
'Rominger, Frank'
'M\"uller, Thomas J. J.'

_publ_section_title
;
 Dichotomies in microwave-assisted propargyl-isomerization--Claisen
 domino sequences dependent on base strengths
;
_journal_issue 3
_journal_name_full 'Organic &amp;  Biomolecular Chemistry'
_journal_page_first 532
_journal_page_last 539
_journal_paper_doi 10.1039/b714351f
_journal_volume 6
_journal_year 2008
_chemical_formula_sum 'C37 H31 N O4'
_chemical_formula_weight 553.63
_chemical_name_common 'in paper 2a'
_space_group_IT_number 14
_symmetry_cell_setting monoclinic
_symmetry_space_group_name_Hall '-P 2ybc'
_symmetry_space_group_name_H-M 'P 1 21/c 1'
_atom_sites_solution_hydrogens geom
_atom_sites_solution_primary direct
_atom_sites_solution_secondary difmap
_audit_creation_method SHELXL-97
_cell_angle_alpha 90.0
_cell_angle_beta 109.831(3)
_cell_angle_gamma 90.0
_cell_formula_units_Z 4
_cell_length_a 15.348(2)
_cell_length_b 8.806(1)
_cell_length_c 22.612(4)
_cell_measurement_reflns_used 3761
_cell_measurement_temperature 100(2)
_cell_measurement_theta_max 28.07
_cell_measurement_theta_min 2.50
_cell_volume 2874.9(7)
_computing_cell_refinement 'Bruker SMART'
_computing_data_collection 'Bruker SMART'
_computing_data_reduction 'Bruker SAINT'
_computing_molecular_graphics 'Bruker SHELXTL'
_computing_publication_material 'Bruker SHELXTL'
_computing_structure_refinement 'SHELXL-97 (Sheldrick, 1997)'
_computing_structure_solution 'SHELXS-97 (Sheldrick, 1990)'
_diffrn_ambient_temperature 100(2)
_diffrn_measured_fraction_theta_full 0.992
_diffrn_measured_fraction_theta_max 0.992
_diffrn_measurement_device_type 'CCD area detector'
_diffrn_measurement_method 'phi and omega scans'
_diffrn_radiation_monochromator graphite
_diffrn_radiation_source 'fine-focus sealed tube'
_diffrn_radiation_type MoK\a
_diffrn_radiation_wavelength 0.71073
_diffrn_reflns_av_R_equivalents 0.0536
_diffrn_reflns_av_sigmaI/netI 0.0424
_diffrn_reflns_limit_h_max 16
_diffrn_reflns_limit_h_min -16
_diffrn_reflns_limit_k_max 9
_diffrn_reflns_limit_k_min -9
_diffrn_reflns_limit_l_max 23
_diffrn_reflns_limit_l_min -23
_diffrn_reflns_number 16360
_diffrn_reflns_theta_full 21.96
_diffrn_reflns_theta_max 21.96
_diffrn_reflns_theta_min 2.50
_exptl_absorpt_coefficient_mu 0.083
_exptl_absorpt_correction_T_max 0.9853
_exptl_absorpt_correction_T_min 0.9796
_exptl_absorpt_correction_type multi-scan
_exptl_absorpt_process_details 'Blessing, Acta Cryst. (1995) A51 33-38.'
_exptl_crystal_colour colorless
_exptl_crystal_density_diffrn 1.279
_exptl_crystal_density_meas 0
_exptl_crystal_density_method 'not measured'
_exptl_crystal_description irregular
_exptl_crystal_F_000 1168
_exptl_crystal_size_max 0.43
_exptl_crystal_size_mid 0.065
_exptl_crystal_size_min 0.04
_refine_diff_density_max 0.539
_refine_diff_density_min -0.586
_refine_diff_density_rms 0.041
_refine_ls_extinction_method none
_refine_ls_goodness_of_fit_ref 1.043
_refine_ls_hydrogen_treatment mixed
_refine_ls_matrix_type full
_refine_ls_number_parameters 509
_refine_ls_number_reflns 3488
_refine_ls_number_restraints 0
_refine_ls_restrained_S_all 1.043
_refine_ls_R_factor_all 0.0685
_refine_ls_R_factor_gt 0.0480
_refine_ls_shift/su_max 0.004
_refine_ls_shift/su_mean 0.000
_refine_ls_structure_factor_coef Fsqd
_refine_ls_weighting_details 'calc w=1/[\s^2^(Fo^2^)+(0.0500P)^2^+2.2654P] where P=(Fo^2^+2Fc^2^)/3'
_refine_ls_weighting_scheme calc
_refine_ls_wR_factor_gt 0.1073
_refine_ls_wR_factor_ref 0.1164
_reflns_number_gt 2697
_reflns_number_total 3488
_reflns_threshold_expression >2sigma(I)
_cod_data_source_file b714351f.txt
_cod_data_source_block dds14
_cod_depositor_comments
;
The following automatic conversions were performed:
'_symmetry_cell_setting' value 'Monoclinic' changed to 'monoclinic'
according to '/home/saulius/struct/CIF-dictionaries/cif_core.dic'
dictionary named 'cif_core.dic' version 2.4.1 from 2010-06-29.

Automatic conversion script
Id: cif_fix_enum 1527 2010-12-29 10:47:43Z saulius 
;
_cod_original_sg_symbol_H-M P2(1)/c
_cod_database_code 7150811

loop_
_symmetry_equiv_pos_as_xyz
'x, y, z'
'-x, y+1/2, -z+1/2'
'-x, -y, -z'
'x, -y-1/2, z-1/2'

loop_
_atom_site_label
_atom_site_type_symbol
_atom_site_fract_x
_atom_site_fract_y
_atom_site_fract_z
_atom_site_U_iso_or_equiv
_atom_site_adp_type
_atom_site_occupancy
_atom_site_symmetry_multiplicity
_atom_site_calc_flag
_atom_site_refinement_flags
_atom_site_disorder_assembly
_atom_site_disorder_group
O1 O 0.02673(13) 0.2994(2) 0.50576(9) 0.0258(5) Uani 1 1 d . . .
O2 O 0.38370(18) -0.2924(3) 0.61611(15) 0.0610(8) Uani 1 1 d . . .
O3 O 0.4813(5) -0.2290(7) 0.6948(3) 0.0525(16) Uani 0.50 1 d P . .
O3A O 0.5199(4) -0.1722(6) 0.6778(3) 0.0353(13) Uani 0.50 1 d P . .
N1 N 0.4250(2) -0.1875(4) 0.64878(15) 0.0536(9) Uani 1 1 d . . .
C1 C 0.14201(18) 0.3945(3) 0.59736(12) 0.0175(6) Uani 1 1 d . . .
C3 C 0.2564(2) 0.4570(3) 0.69706(13) 0.0178(7) Uani 1 1 d . . .
C4 C 0.18214(18) 0.5802(3) 0.68132(12) 0.0188(7) Uani 1 1 d . . .
C5 C 0.1035(2) 0.5152(3) 0.63099(13) 0.0196(7) Uani 1 1 d . . .
C6 C 0.0884(2) 0.3450(3) 0.63986(13) 0.0196(7) Uani 1 1 d . . .
C7 C 0.1415(2) 0.2787(3) 0.70145(13) 0.0197(7) Uani 1 1 d . . .
C8 C 0.2248(2) 0.3341(3) 0.73168(14) 0.0193(7) Uani 1 1 d . . .
C9 C 0.0973(2) 0.3745(3) 0.52786(13) 0.0199(7) Uani 1 1 d . . .
C10 C 0.14081(19) 0.4484(3) 0.48565(13) 0.0204(7) Uani 1 1 d . . .
C11 C 0.1847(2) 0.5886(3) 0.49976(15) 0.0291(8) Uani 1 1 d . . .
C12 C 0.2206(2) 0.6568(4) 0.45785(16) 0.0378(9) Uani 1 1 d . . .
C13 C 0.2145(2) 0.5853(4) 0.40236(16) 0.0396(9) Uani 1 1 d . . .
C14 C 0.1716(2) 0.4462(4) 0.38762(15) 0.0352(8) Uani 1 1 d . . .
C15 C 0.1345(2) 0.3776(4) 0.42899(14) 0.0274(8) Uani 1 1 d . . .
C16 C 0.24642(19) 0.3928(3) 0.63006(13) 0.0179(7) Uani 1 1 d . . .
C17 C 0.29295(18) 0.2399(3) 0.63219(12) 0.0186(7) Uani 1 1 d . . .
C18 C 0.3857(2) 0.2228(4) 0.66809(14) 0.0285(8) Uani 1 1 d . . .
C19 C 0.4299(2) 0.0843(4) 0.67423(15) 0.0345(9) Uani 1 1 d . . .
C20 C 0.3799(2) -0.0377(4) 0.64136(14) 0.0309(8) Uani 1 1 d . . .
C21 C 0.2891(2) -0.0256(4) 0.60414(15) 0.0297(8) Uani 1 1 d . . .
C22 C 0.2453(2) 0.1140(3) 0.59991(14) 0.0240(7) Uani 1 1 d . . .
C23 C 0.18457(18) 0.7164(3) 0.70902(12) 0.0182(7) Uani 1 1 d . . .
C24 C 0.26573(18) 0.7723(3) 0.76168(12) 0.0187(7) Uani 1 1 d . . .
C25 C 0.3165(2) 0.6786(4) 0.81116(14) 0.0262(7) Uani 1 1 d . . .
C26 C 0.3931(2) 0.7325(4) 0.85904(16) 0.0356(9) Uani 1 1 d . . .
C27 C 0.4213(2) 0.8815(4) 0.85798(16) 0.0362(9) Uani 1 1 d . . .
C28 C 0.3715(2) 0.9769(4) 0.81013(14) 0.0295(8) Uani 1 1 d . . .
C29 C 0.2942(2) 0.9237(3) 0.76299(14) 0.0237(7) Uani 1 1 d . . .
C30 C 0.10271(18) 0.8224(3) 0.68743(13) 0.0180(7) Uani 1 1 d . . .
C31 C 0.0576(2) 0.8647(3) 0.72912(15) 0.0239(7) Uani 1 1 d . . .
C32 C -0.0182(2) 0.9610(3) 0.71074(16) 0.0281(8) Uani 1 1 d . . .
C33 C -0.0495(2) 1.0190(3) 0.65023(15) 0.0280(8) Uani 1 1 d . . .
C34 C -0.0052(2) 0.9798(3) 0.60843(15) 0.0277(8) Uani 1 1 d . . .
C35 C 0.0696(2) 0.8822(3) 0.62680(14) 0.0225(7) Uani 1 1 d . . .
H3 H 0.3186(18) 0.494(3) 0.7201(11) 0.010(6) Uiso 1 1 d . . .
H5 H 0.0496(18) 0.573(3) 0.6091(12) 0.012(7) Uiso 1 1 d . . .
H6 H 0.029(2) 0.311(3) 0.6168(12) 0.019(7) Uiso 1 1 d . . .
H7 H 0.1174(19) 0.200(3) 0.7195(13) 0.026(8) Uiso 1 1 d . . .
H8 H 0.2646(18) 0.300(3) 0.7733(13) 0.020(7) Uiso 1 1 d . . .
H11 H 0.1908(18) 0.640(3) 0.5382(14) 0.023(8) Uiso 1 1 d . . .
H12 H 0.252(2) 0.755(4) 0.4688(15) 0.043(9) Uiso 1 1 d . . .
H13 H 0.238(2) 0.632(3) 0.3720(15) 0.038(9) Uiso 1 1 d . . .
H14 H 0.168(2) 0.388(3) 0.3455(15) 0.038(8) Uiso 1 1 d . . .
H15 H 0.103(2) 0.282(3) 0.4202(13) 0.029(8) Uiso 1 1 d . . .
H16 H 0.2751(16) 0.466(3) 0.6118(11) 0.004(6) Uiso 1 1 d . . .
H18 H 0.420(2) 0.305(3) 0.6897(13) 0.026(8) Uiso 1 1 d . . .
H19 H 0.492(2) 0.071(3) 0.7000(15) 0.041(9) Uiso 1 1 d . . .
H21 H 0.258(2) -0.114(4) 0.5813(14) 0.032(8) Uiso 1 1 d . . .
H22 H 0.178(2) 0.122(3) 0.5748(14) 0.032(8) Uiso 1 1 d . . .
H25 H 0.2955(18) 0.581(3) 0.8122(12) 0.022(8) Uiso 1 1 d . . .
H26 H 0.427(2) 0.669(3) 0.8926(14) 0.028(8) Uiso 1 1 d . . .
H27 H 0.476(2) 0.917(4) 0.8905(15) 0.041(9) Uiso 1 1 d . . .
H28 H 0.3909(19) 1.085(3) 0.8089(13) 0.028(8) Uiso 1 1 d . . .
H29 H 0.2569(19) 0.992(3) 0.7287(13) 0.022(7) Uiso 1 1 d . . .
H31 H 0.0793(18) 0.822(3) 0.7710(14) 0.026(8) Uiso 1 1 d . . .
H32 H -0.050(2) 0.984(3) 0.7395(14) 0.033(9) Uiso 1 1 d . . .
H33 H -0.1021(19) 1.087(3) 0.6371(12) 0.019(7) Uiso 1 1 d . . .
H34 H -0.027(2) 1.023(3) 0.5659(16) 0.040(9) Uiso 1 1 d . . .
H35 H 0.0974(19) 0.849(3) 0.5974(13) 0.024(8) Uiso 1 1 d . . .
O50 O 0.5830(5) 0.8589(7) 0.6076(3) 0.092(2) Uani 0.50 1 d P A 1
C50 C 0.6140(6) 0.8271(8) 0.5646(5) 0.0449(19) Uani 0.50 1 d P A 1
C51 C 0.6943(7) 0.9148(11) 0.5623(5) 0.072(2) Uani 0.50 1 d P A 1
H51A H 0.7123 0.8794 0.5270 0.109 Uiso 0.50 1 calc PR A 1
H51B H 0.7462 0.9008 0.6016 0.109 Uiso 0.50 1 calc PR A 1
H51C H 0.6780 1.0227 0.5566 0.109 Uiso 0.50 1 calc PR A 1
O50A O 0.4930(5) 0.9416(7) 0.5343(3) 0.085(2) Uani 0.50 1 d P A 2
C50A C 0.5503(8) 0.8594(10) 0.5298(4) 0.055(2) Uani 0.50 1 d P A 2
C51A C 0.6291(7) 0.9211(11) 0.5177(5) 0.072(2) Uani 0.50 1 d P A 2
H51D H 0.6268 1.0322 0.5189 0.109 Uiso 0.50 1 calc PR A 2
H51E H 0.6282 0.8881 0.4761 0.109 Uiso 0.50 1 calc PR A 2
H51F H 0.6860 0.8851 0.5498 0.109 Uiso 0.50 1 calc PR A 2
C52 C 0.5653(4) 0.6986(5) 0.5273(2) 0.126(3) Uani 1 1 d . . .
H52A H 0.5160 0.6650 0.5428 0.189 Uiso 1 1 calc R A 1
H52B H 0.6090 0.6150 0.5308 0.189 Uiso 1 1 calc R A 1
H52C H 0.5381 0.7292 0.4831 0.189 Uiso 1 1 calc R A 1

loop_
_atom_site_aniso_label
_atom_site_aniso_U_11
_atom_site_aniso_U_22
_atom_site_aniso_U_33
_atom_site_aniso_U_23
_atom_site_aniso_U_13
_atom_site_aniso_U_12
O1 0.0257(12) 0.0261(12) 0.0224(11) -0.0030(9) 0.0038(9) -0.0063(10)
O2 0.0543(17) 0.0283(15) 0.106(2) 0.0049(16) 0.0342(16) 0.0115(13)
O3 0.062(4) 0.053(4) 0.030(3) 0.001(3) -0.001(3) 0.035(3)
O3A 0.033(3) 0.029(3) 0.039(3) 0.004(2) 0.006(3) 0.012(2)
N1 0.066(2) 0.052(2) 0.037(2) -0.0002(17) 0.0101(18) 0.040(2)
C1 0.0189(15) 0.0132(15) 0.0205(16) 0.0007(12) 0.0070(13) -0.0001(12)
C3 0.0161(16) 0.0175(16) 0.0186(16) -0.0011(13) 0.0042(13) -0.0008(13)
C4 0.0208(16) 0.0179(17) 0.0175(16) 0.0018(13) 0.0060(13) -0.0038(13)
C5 0.0207(17) 0.0154(16) 0.0230(17) 0.0024(13) 0.0077(14) 0.0029(13)
C6 0.0193(17) 0.0155(16) 0.0241(17) -0.0027(13) 0.0075(14) -0.0027(13)
C7 0.0269(18) 0.0135(16) 0.0229(17) -0.0014(14) 0.0138(15) -0.0001(14)
C8 0.0245(18) 0.0175(16) 0.0167(17) -0.0019(13) 0.0083(14) 0.0042(13)
C9 0.0222(17) 0.0148(15) 0.0218(17) -0.0022(13) 0.0061(13) 0.0038(14)
C10 0.0216(16) 0.0205(17) 0.0172(16) 0.0018(13) 0.0040(13) 0.0012(13)
C11 0.040(2) 0.0234(19) 0.0221(18) 0.0004(15) 0.0078(15) -0.0042(15)
C12 0.049(2) 0.030(2) 0.033(2) 0.0080(17) 0.0122(17) -0.0096(17)
C13 0.042(2) 0.052(2) 0.029(2) 0.0169(19) 0.0172(17) 0.0022(18)
C14 0.037(2) 0.045(2) 0.026(2) 0.0009(17) 0.0136(16) 0.0019(17)
C15 0.0270(17) 0.0281(19) 0.0253(19) -0.0001(15) 0.0067(14) 0.0002(15)
C16 0.0211(16) 0.0142(16) 0.0201(16) 0.0019(13) 0.0094(13) -0.0035(13)
C17 0.0201(16) 0.0235(17) 0.0150(15) 0.0007(13) 0.0098(13) 0.0012(13)
C18 0.0220(18) 0.034(2) 0.0281(18) -0.0048(16) 0.0074(15) 0.0017(17)
C19 0.0237(19) 0.054(2) 0.0243(18) -0.0038(17) 0.0058(15) 0.0142(18)
C20 0.038(2) 0.031(2) 0.0246(18) 0.0005(15) 0.0123(16) 0.0188(16)
C21 0.034(2) 0.0230(19) 0.0329(19) -0.0032(15) 0.0128(16) 0.0062(16)
C22 0.0228(18) 0.0234(18) 0.0258(17) -0.0006(14) 0.0083(15) 0.0023(14)
C23 0.0214(16) 0.0184(16) 0.0159(16) 0.0009(13) 0.0079(12) -0.0029(13)
C24 0.0210(16) 0.0174(16) 0.0191(16) -0.0043(13) 0.0086(13) 0.0017(13)
C25 0.0315(18) 0.0164(18) 0.0274(19) -0.0067(15) 0.0054(15) 0.0018(15)
C26 0.034(2) 0.034(2) 0.028(2) -0.0038(17) -0.0034(16) 0.0072(17)
C27 0.0269(19) 0.040(2) 0.035(2) -0.0123(18) 0.0020(17) -0.0034(17)
C28 0.0309(19) 0.029(2) 0.0297(19) -0.0065(16) 0.0124(16) -0.0071(16)
C29 0.0268(17) 0.0226(18) 0.0226(18) -0.0040(15) 0.0096(15) -0.0032(14)
C30 0.0206(16) 0.0102(15) 0.0220(17) -0.0023(13) 0.0055(13) -0.0051(12)
C31 0.0264(18) 0.0176(17) 0.0282(19) 0.0035(15) 0.0100(15) -0.0039(14)
C32 0.0264(18) 0.0206(18) 0.043(2) 0.0010(16) 0.0195(17) -0.0031(15)
C33 0.0207(17) 0.0142(16) 0.045(2) -0.0009(15) 0.0053(16) 0.0006(14)
C34 0.0296(19) 0.0158(17) 0.029(2) -0.0010(15) -0.0016(16) -0.0016(15)
C35 0.0271(18) 0.0157(16) 0.0236(18) -0.0038(14) 0.0073(15) -0.0019(14)
O50 0.123(6) 0.078(5) 0.093(5) -0.020(4) 0.062(5) -0.047(4)
C50 0.057(6) 0.033(5) 0.049(5) -0.003(4) 0.025(5) -0.007(4)
C51 0.099(7) 0.062(4) 0.071(6) -0.004(5) 0.050(4) 0.000(5)
O50A 0.088(5) 0.054(4) 0.099(5) -0.022(3) 0.015(4) 0.016(4)
C50A 0.084(7) 0.043(6) 0.034(5) 0.001(4) 0.013(5) -0.008(5)
C51A 0.099(7) 0.062(4) 0.071(6) -0.004(5) 0.050(4) 0.000(5)
C52 0.173(6) 0.056(3) 0.087(4) -0.008(3) -0.038(4) 0.034(4)

loop_
_atom_type_symbol
_atom_type_description
_atom_type_scat_dispersion_real
_atom_type_scat_dispersion_imag
_atom_type_scat_source
C C 0.0033 0.0016 'International Tables Vol C Tables 4.2.6.8 and 6.1.1.4'
H H 0.0000 0.0000 'International Tables Vol C Tables 4.2.6.8 and 6.1.1.4'
N N 0.0061 0.0033 'International Tables Vol C Tables 4.2.6.8 and 6.1.1.4'
O O 0.0106 0.0060 'International Tables Vol C Tables 4.2.6.8 and 6.1.1.4'

loop_
_geom_angle_atom_site_label_1
_geom_angle_atom_site_label_2
_geom_angle_atom_site_label_3
_geom_angle
_geom_angle_site_symmetry_1
_geom_angle_site_symmetry_3
_geom_angle_publ_flag
O3A O3 N1 81.3(6) . . ?
O3 O3A N1 56.0(5) . . ?
O3 N1 O2 112.3(5) . . ?
O3 N1 O3A 42.7(3) . . ?
O2 N1 O3A 127.4(3) . . ?
O3 N1 C20 124.1(4) . . ?
O2 N1 C20 118.8(3) . . ?
O3A N1 C20 110.2(4) . . ?
C9 C1 C16 122.8(2) . . ?
C9 C1 C6 118.3(2) . . ?
C16 C1 C6 113.3(2) . . ?
C9 C1 C5 119.0(2) . . ?
C16 C1 C5 106.6(2) . . ?
C6 C1 C5 60.39(18) . . ?
C8 C3 C4 106.5(2) . . ?
C8 C3 C16 107.3(2) . . ?
C4 C3 C16 102.1(2) . . ?
C8 C3 H3 113.1(14) . . ?
C4 C3 H3 113.9(14) . . ?
C16 C3 H3 113.1(14) . . ?
C23 C4 C5 126.4(3) . . ?
C23 C4 C3 128.6(2) . . ?
C5 C4 C3 104.9(2) . . ?
C4 C5 C1 107.4(2) . . ?
C4 C5 C6 113.5(2) . . ?
C1 C5 C6 59.41(18) . . ?
C4 C5 H5 122.3(15) . . ?
C1 C5 H5 121.6(15) . . ?
C6 C5 H5 116.5(15) . . ?
C7 C6 C1 117.7(2) . . ?
C7 C6 C5 116.7(2) . . ?
C1 C6 C5 60.20(18) . . ?
C7 C6 H6 121.7(17) . . ?
C1 C6 H6 111.7(16) . . ?
C5 C6 H6 113.6(17) . . ?
C8 C7 C6 118.1(3) . . ?
C8 C7 H7 120.0(17) . . ?
C6 C7 H7 121.9(17) . . ?
C7 C8 C3 114.9(3) . . ?
C7 C8 H8 124.3(16) . . ?
C3 C8 H8 120.7(16) . . ?
O1 C9 C10 120.2(2) . . ?
O1 C9 C1 121.3(2) . . ?
C10 C9 C1 118.5(2) . . ?
C11 C10 C15 118.9(3) . . ?
C11 C10 C9 121.9(3) . . ?
C15 C10 C9 119.1(3) . . ?
C12 C11 C10 120.2(3) . . ?
C12 C11 H11 118.4(16) . . ?
C10 C11 H11 121.4(16) . . ?
C13 C12 C11 120.3(3) . . ?
C13 C12 H12 120.5(19) . . ?
C11 C12 H12 119.1(19) . . ?
C14 C13 C12 120.4(3) . . ?
C14 C13 H13 117.7(18) . . ?
C12 C13 H13 121.9(19) . . ?
C13 C14 C15 119.7(3) . . ?
C13 C14 H14 121.2(16) . . ?
C15 C14 H14 119.0(16) . . ?
C14 C15 C10 120.5(3) . . ?
C14 C15 H15 122.5(17) . . ?
C10 C15 H15 117.0(17) . . ?
C17 C16 C1 115.6(2) . . ?
C17 C16 C3 113.4(2) . . ?
C1 C16 C3 101.9(2) . . ?
C17 C16 H16 109.4(14) . . ?
C1 C16 H16 110.5(14) . . ?
C3 C16 H16 105.5(14) . . ?
C18 C17 C22 118.3(3) . . ?
C18 C17 C16 119.6(3) . . ?
C22 C17 C16 122.2(2) . . ?
C19 C18 C17 121.8(3) . . ?
C19 C18 H18 117.5(17) . . ?
C17 C18 H18 120.7(17) . . ?
C18 C19 C20 117.9(3) . . ?
C18 C19 H19 122.2(19) . . ?
C20 C19 H19 119.9(19) . . ?
C21 C20 C19 122.4(3) . . ?
C21 C20 N1 118.8(3) . . ?
C19 C20 N1 118.8(3) . . ?
C20 C21 C22 118.7(3) . . ?
C20 C21 H21 118.8(18) . . ?
C22 C21 H21 122.4(18) . . ?
C21 C22 C17 120.8(3) . . ?
C21 C22 H22 119.2(17) . . ?
C17 C22 H22 119.9(16) . . ?
C4 C23 C24 123.4(2) . . ?
C4 C23 C30 120.8(2) . . ?
C24 C23 C30 115.8(2) . . ?
C25 C24 C29 117.4(3) . . ?
C25 C24 C23 122.4(3) . . ?
C29 C24 C23 120.2(2) . . ?
C26 C25 C24 121.3(3) . . ?
C26 C25 H25 120.8(17) . . ?
C24 C25 H25 117.8(17) . . ?
C25 C26 C27 119.9(3) . . ?
C25 C26 H26 121.0(18) . . ?
C27 C26 H26 119.1(18) . . ?
C28 C27 C26 119.9(3) . . ?
C28 C27 H27 120.8(19) . . ?
C26 C27 H27 119.3(19) . . ?
C29 C28 C27 120.1(3) . . ?
C29 C28 H28 119.2(16) . . ?
C27 C28 H28 120.7(16) . . ?
C28 C29 C24 121.3(3) . . ?
C28 C29 H29 120.8(16) . . ?
C24 C29 H29 117.9(16) . . ?
C35 C30 C31 117.7(3) . . ?
C35 C30 C23 122.6(2) . . ?
C31 C30 C23 119.8(2) . . ?
C32 C31 C30 121.3(3) . . ?
C32 C31 H31 120.3(16) . . ?
C30 C31 H31 118.3(16) . . ?
C31 C32 C33 119.8(3) . . ?
C31 C32 H32 119.6(18) . . ?
C33 C32 H32 120.6(18) . . ?
C34 C33 C32 119.9(3) . . ?
C34 C33 H33 119.8(16) . . ?
C32 C33 H33 120.3(16) . . ?
C35 C34 C33 120.1(3) . . ?
C35 C34 H34 120.9(18) . . ?
C33 C34 H34 119.1(18) . . ?
C34 C35 C30 121.3(3) . . ?
C34 C35 H35 120.5(17) . . ?
C30 C35 H35 118.0(17) . . ?
O50 C50 C52 111.6(7) . . ?
O50 C50 C51 117.1(8) . . ?
C52 C50 C51 131.2(8) . . ?
C50 C51 H51A 109.5 . . ?
C50 C51 H51B 109.5 . . ?
H51A C51 H51B 109.5 . . ?
C50 C51 H51C 109.5 . . ?
H51A C51 H51C 109.5 . . ?
H51B C51 H51C 109.5 . . ?
O50A C50A C52 138.3(9) . . ?
O50A C50A C51A 119.3(8) . . ?
C52 C50A C51A 102.1(9) . . ?
C50A C51A H51D 109.5 . . ?
C50A C51A H51E 109.5 . . ?
H51D C51A H51E 109.5 . . ?
C50A C51A H51F 109.5 . . ?
H51D C51A H51F 109.5 . . ?
H51E C51A H51F 109.5 . . ?
C50A C52 C50 43.1(4) . . ?
C50A C52 H52A 97.5 . . ?
C50 C52 H52A 109.5 . . ?
C50A C52 H52B 148.2 . . ?
C50 C52 H52B 109.5 . . ?
H52A C52 H52B 109.5 . . ?
C50A C52 H52C 75.5 . . ?
C50 C52 H52C 109.5 . . ?
H52A C52 H52C 109.5 . . ?
H52B C52 H52C 109.5 . . ?

loop_
_geom_bond_atom_site_label_1
_geom_bond_atom_site_label_2
_geom_bond_distance
_geom_bond_site_symmetry_2
_geom_bond_publ_flag
O1 C9 1.222(3) . ?
O2 N1 1.218(4) . ?
O3 O3A 0.952(6) . ?
O3 N1 1.164(6) . ?
O3A N1 1.387(6) . ?
N1 C20 1.473(4) . ?
C1 C9 1.497(4) . ?
C1 C16 1.520(4) . ?
C1 C6 1.525(4) . ?
C1 C5 1.538(4) . ?
C3 C8 1.509(4) . ?
C3 C4 1.526(4) . ?
C3 C16 1.575(4) . ?
C3 H3 0.97(3) . ?
C4 C23 1.348(4) . ?
C4 C5 1.466(4) . ?
C5 C6 1.541(4) . ?
C5 H5 0.95(3) . ?
C6 C7 1.475(4) . ?
C6 H6 0.93(3) . ?
C7 C8 1.321(4) . ?
C7 H7 0.94(3) . ?
C8 H8 0.98(3) . ?
C9 C10 1.487(4) . ?
C10 C11 1.391(4) . ?
C10 C15 1.398(4) . ?
C11 C12 1.384(4) . ?
C11 H11 0.96(3) . ?
C12 C13 1.378(5) . ?
C12 H12 0.98(3) . ?
C13 C14 1.378(5) . ?
C13 H13 0.96(3) . ?
C14 C15 1.387(4) . ?
C14 H14 1.06(3) . ?
C15 H15 0.96(3) . ?
C16 C17 1.517(4) . ?
C16 H16 0.95(2) . ?
C17 C18 1.386(4) . ?
C17 C22 1.391(4) . ?
C18 C19 1.380(4) . ?
C18 H18 0.93(3) . ?
C19 C20 1.381(5) . ?
C19 H19 0.95(3) . ?
C20 C21 1.366(4) . ?
C21 C22 1.389(4) . ?
C21 H21 0.96(3) . ?
C22 H22 1.00(3) . ?
C23 C24 1.485(4) . ?
C23 C30 1.507(4) . ?
C24 C25 1.395(4) . ?
C24 C29 1.400(4) . ?
C25 C26 1.385(4) . ?
C25 H25 0.92(3) . ?
C26 C27 1.385(5) . ?
C26 H26 0.95(3) . ?
C27 C28 1.378(5) . ?
C27 H27 0.96(3) . ?
C28 C29 1.380(4) . ?
C28 H28 1.00(3) . ?
C29 H29 1.00(3) . ?
C30 C35 1.394(4) . ?
C30 C31 1.396(4) . ?
C31 C32 1.384(4) . ?
C31 H31 0.97(3) . ?
C32 C33 1.385(4) . ?
C32 H32 0.95(3) . ?
C33 C34 1.382(5) . ?
C33 H33 0.97(3) . ?
C34 C35 1.381(4) . ?
C34 H34 0.98(3) . ?
C35 H35 0.95(3) . ?
O50 C50 1.250(9) . ?
C50 C52 1.458(9) . ?
C50 C51 1.471(12) . ?
C51 H51A 0.9800 . ?
C51 H51B 0.9800 . ?
C51 H51C 0.9800 . ?
O50A C50A 1.170(11) . ?
C50A C52 1.439(10) . ?
C50A C51A 1.434(13) . ?
C51A H51D 0.9800 . ?
C51A H51E 0.9800 . ?
C51A H51F 0.9800 . ?
C52 H52A 0.9800 . ?
C52 H52B 0.9800 . ?
C52 H52C 0.9800 . ?

loop_
_geom_torsion_atom_site_label_1
_geom_torsion_atom_site_label_2
_geom_torsion_atom_site_label_3
_geom_torsion_atom_site_label_4
_geom_torsion
_geom_torsion_site_symmetry_1
_geom_torsion_site_symmetry_2
_geom_torsion_site_symmetry_3
_geom_torsion_site_symmetry_4
_geom_torsion_publ_flag
O3A O3 N1 O2 121.6(6) . . . . ?
O3A O3 N1 C20 -83.1(7) . . . . ?
O3 O3A N1 O2 -82.9(7) . . . . ?
O3 O3A N1 C20 118.9(6) . . . . ?
C8 C3 C4 C23 104.1(3) . . . . ?
C16 C3 C4 C23 -143.5(3) . . . . ?
C8 C3 C4 C5 -72.7(3) . . . . ?
C16 C3 C4 C5 39.7(3) . . . . ?
C23 C4 C5 C1 158.2(3) . . . . ?
C3 C4 C5 C1 -24.9(3) . . . . ?
C23 C4 C5 C6 -138.3(3) . . . . ?
C3 C4 C5 C6 38.6(3) . . . . ?
C9 C1 C5 C4 -144.5(2) . . . . ?
C16 C1 C5 C4 -0.3(3) . . . . ?
C6 C1 C5 C4 107.5(3) . . . . ?
C9 C1 C5 C6 108.0(3) . . . . ?
C16 C1 C5 C6 -107.8(2) . . . . ?
C9 C1 C6 C7 144.5(3) . . . . ?
C16 C1 C6 C7 -10.0(3) . . . . ?
C5 C1 C6 C7 -106.5(3) . . . . ?
C9 C1 C6 C5 -109.1(3) . . . . ?
C16 C1 C6 C5 96.5(2) . . . . ?
C4 C5 C6 C7 11.1(3) . . . . ?
C1 C5 C6 C7 108.1(3) . . . . ?
C4 C5 C6 C1 -97.0(3) . . . . ?
C1 C6 C7 C8 36.1(4) . . . . ?
C5 C6 C7 C8 -32.5(4) . . . . ?
C6 C7 C8 C3 -2.2(4) . . . . ?
C4 C3 C8 C7 55.5(3) . . . . ?
C16 C3 C8 C7 -53.3(3) . . . . ?
C16 C1 C9 O1 140.5(3) . . . . ?
C6 C1 C9 O1 -11.5(4) . . . . ?
C5 C1 C9 O1 -81.4(3) . . . . ?
C16 C1 C9 C10 -39.5(4) . . . . ?
C6 C1 C9 C10 168.6(2) . . . . ?
C5 C1 C9 C10 98.7(3) . . . . ?
O1 C9 C10 C11 145.1(3) . . . . ?
C1 C9 C10 C11 -35.0(4) . . . . ?
O1 C9 C10 C15 -32.5(4) . . . . ?
C1 C9 C10 C15 147.5(3) . . . . ?
C15 C10 C11 C12 0.6(4) . . . . ?
C9 C10 C11 C12 -177.0(3) . . . . ?
C10 C11 C12 C13 -1.1(5) . . . . ?
C11 C12 C13 C14 0.9(5) . . . . ?
C12 C13 C14 C15 -0.2(5) . . . . ?
C13 C14 C15 C10 -0.4(5) . . . . ?
C11 C10 C15 C14 0.1(4) . . . . ?
C9 C10 C15 C14 177.8(3) . . . . ?
C9 C1 C16 C17 -69.8(3) . . . . ?
C6 C1 C16 C17 83.4(3) . . . . ?
C5 C1 C16 C17 147.7(2) . . . . ?
C9 C1 C16 C3 166.8(2) . . . . ?
C6 C1 C16 C3 -40.1(3) . . . . ?
C5 C1 C16 C3 24.3(3) . . . . ?
C8 C3 C16 C17 -51.9(3) . . . . ?
C4 C3 C16 C17 -163.8(2) . . . . ?
C8 C3 C16 C1 73.0(3) . . . . ?
C4 C3 C16 C1 -38.9(3) . . . . ?
C1 C16 C17 C18 -171.5(3) . . . . ?
C3 C16 C17 C18 -54.3(3) . . . . ?
C1 C16 C17 C22 7.5(4) . . . . ?
C3 C16 C17 C22 124.7(3) . . . . ?
C22 C17 C18 C19 -2.5(4) . . . . ?
C16 C17 C18 C19 176.5(3) . . . . ?
C17 C18 C19 C20 2.5(5) . . . . ?
C18 C19 C20 C21 -0.7(5) . . . . ?
C18 C19 C20 N1 -178.2(3) . . . . ?
O3 N1 C20 C21 -145.5(6) . . . . ?
O2 N1 C20 C21 8.3(5) . . . . ?
O3A N1 C20 C21 168.6(4) . . . . ?
O3 N1 C20 C19 32.0(7) . . . . ?
O2 N1 C20 C19 -174.2(3) . . . . ?
O3A N1 C20 C19 -13.8(5) . . . . ?
C19 C20 C21 C22 -0.9(5) . . . . ?
N1 C20 C21 C22 176.6(3) . . . . ?
C20 C21 C22 C17 0.9(4) . . . . ?
C18 C17 C22 C21 0.8(4) . . . . ?
C16 C17 C22 C21 -178.2(3) . . . . ?
C5 C4 C23 C24 177.4(3) . . . . ?
C3 C4 C23 C24 1.3(4) . . . . ?
C5 C4 C23 C30 -2.6(4) . . . . ?
C3 C4 C23 C30 -178.7(2) . . . . ?
C4 C23 C24 C25 -41.5(4) . . . . ?
C30 C23 C24 C25 138.5(3) . . . . ?
C4 C23 C24 C29 138.4(3) . . . . ?
C30 C23 C24 C29 -41.6(3) . . . . ?
C29 C24 C25 C26 -1.3(4) . . . . ?
C23 C24 C25 C26 178.6(3) . . . . ?
C24 C25 C26 C27 -0.7(5) . . . . ?
C25 C26 C27 C28 1.7(5) . . . . ?
C26 C27 C28 C29 -0.7(5) . . . . ?
C27 C28 C29 C24 -1.4(5) . . . . ?
C25 C24 C29 C28 2.3(4) . . . . ?
C23 C24 C29 C28 -177.5(3) . . . . ?
C4 C23 C30 C35 -62.0(4) . . . . ?
C24 C23 C30 C35 118.0(3) . . . . ?
C4 C23 C30 C31 118.5(3) . . . . ?
C24 C23 C30 C31 -61.5(3) . . . . ?
C35 C30 C31 C32 0.9(4) . . . . ?
C23 C30 C31 C32 -179.5(3) . . . . ?
C30 C31 C32 C33 -1.1(4) . . . . ?
C31 C32 C33 C34 0.4(4) . . . . ?
C32 C33 C34 C35 0.5(4) . . . . ?
C33 C34 C35 C30 -0.7(4) . . . . ?
C31 C30 C35 C34 0.0(4) . . . . ?
C23 C30 C35 C34 -179.6(3) . . . . ?
O50A C50A C52 C50 -126.0(14) . . . . ?
C51A C50A C52 C50 60.3(9) . . . . ?
O50 C50 C52 C50A 81.9(9) . . . . ?
C51 C50 C52 C50A -102.5(14) . . . . ?
